data_9008437
loop_
_publ_author_name
'Hejny, C.'
'Armbruster, T.'

_publ_section_title
;
 Polytypism in xonotlite Ca6Si6O17(OH)2
 Note: polytype derived from structure in Kudoh and Takeuchi (1979)
;
_journal_name_full 'Zeitschrift fur Kristallographie'
_journal_page_first 396
_journal_page_last 408
_journal_paper_doi 10.1524/zkri.216.7.396.20363
_journal_volume 216
_journal_year 2001
_chemical_compound_source 'model structure, not experimentally determined'
_chemical_formula_sum 'Ca6 O19 Si6'
_chemical_name_mineral Xonotlite
_space_group_IT_number 15
_symmetry_space_group_name_Hall '-A 2ya'
_symmetry_space_group_name_H-M 'A 1 2/a 1'
_cell_angle_alpha 90
_cell_angle_beta 90.36
_cell_angle_gamma 90
_cell_length_a 17.032
_cell_length_b 7.363
_cell_length_c 14.023
_cell_formula_units_Z 4
_cell_volume 1758.542
_database_code_amcsd 0011088
_exptl_crystal_density_diffrn 2.693
_cod_original_formula_sum 'Ca6 Si6 O19'
_cod_database_code 9008437

loop_
_space_group_symop_operation_xyz
x,y,z
x,1/2+y,1/2+z
1/2+x,-y,z
1/2+x,1/2-y,1/2+z
1/2-x,y,-z
1/2-x,1/2+y,1/2-z
-x,-y,-z
-x,1/2-y,1/2-z

loop_
_atom_site_label
_atom_site_fract_x
_atom_site_fract_y
_atom_site_fract_z
Ca1 0.27300 0.87550 0.75230
Ca2 0.06680 0.13110 0.66840
Ca3 0.06930 0.61910 0.67070
Si1 0.10590 0.16410 0.38410
Si2 0.10590 0.58600 0.38430
Si3 0.15910 0.87520 0.52810
O1 0.25000 0.37500 0.00000
O2 0.10950 0.37560 0.42110
O3 0.17560 0.63010 0.30960
O4 0.17170 0.12010 0.30870
O5 0.11490 0.05420 0.48600
O6 0.11470 0.69650 0.48580
O7 0.02120 0.62760 0.33260
O8 0.02150 0.12230 0.33700
O9 0.14940 0.87590 0.63900
O10 0.14890 0.37370 0.63470

loop_
_cod_related_entry_id
_cod_related_entry_database
_cod_related_entry_code
1 AMCSD 0011088
